data_2212819
loop_
_publ_author_name
'Shea-Lin Ng'
'P. S. Patil'
'Ibrahim Abdul Razak'
'Hoong-Kun Fun'
'S. M. Dharmaprakash'

_publ_section_title
;
 (2<i>E</i>)-3-(2,4-Dichlorophenyl)-1-(3-nitrophenyl)prop-2-en-1-one
;
_journal_coeditor_code CI2307
_journal_issue 4
_journal_name_full 'Acta Crystallographica Section E'
_journal_page_first o1736
_journal_page_last o1737
_journal_paper_doi 10.1107/S1600536807010896
_journal_volume 63
_journal_year 2007
_chemical_formula_iupac 'C15 H9 Cl2 N O3'
_chemical_formula_moiety 'C15 H9 Cl2 N O3'
_chemical_formula_sum 'C15 H9 Cl2 N O3'
_chemical_formula_weight 322.13
_chemical_name_systematic
;
(2E)-3-(2,4-Dichlorophenyl)-1-(3-nitrophenyl)prop-2-en-1-one
;
_space_group_IT_number 2
_symmetry_cell_setting triclinic
_symmetry_space_group_name_Hall '-P 1'
_symmetry_space_group_name_H-M 'P -1'
_atom_sites_solution_hydrogens geom
_atom_sites_solution_primary direct
_atom_sites_solution_secondary difmap
_audit_creation_method SHELXL97
_cell_angle_alpha 89.1880(10)
_cell_angle_beta 80.329(2)
_cell_angle_gamma 66.1920(10)
_cell_formula_units_Z 2
_cell_length_a 7.2400(2)
_cell_length_b 8.6841(2)
_cell_length_c 11.7224(3)
_cell_measurement_reflns_used 8136
_cell_measurement_temperature 100.00(10)
_cell_measurement_theta_max 32.50
_cell_measurement_theta_min 1.77
_cell_volume 663.54(3)
_computing_cell_refinement APEX2
_computing_data_collection 'APEX2 (Bruker, 2005)'
_computing_data_reduction 'SAINT (Bruker, 2005)'
_computing_molecular_graphics SHELXTL
_computing_publication_material 'SHELXTL and PLATON (Spek, 2003)'
_computing_structure_refinement SHELXTL
_computing_structure_solution 'SHELXTL (Sheldrick, 1998)'
_diffrn_ambient_temperature 100.00(10)
_diffrn_detector_area_resol_mean 8.33
_diffrn_measured_fraction_theta_full 0.995
_diffrn_measured_fraction_theta_max 0.995
_diffrn_measurement_device_type 'Bruker SMART APEX2 CCD area-detector'
_diffrn_measurement_method \w
_diffrn_radiation_monochromator graphite
_diffrn_radiation_source 'fine-focus sealed tube'
_diffrn_radiation_type MoK\a
_diffrn_radiation_wavelength 0.71073
_diffrn_reflns_av_R_equivalents 0.0265
_diffrn_reflns_av_sigmaI/netI 0.0278
_diffrn_reflns_limit_h_max 10
_diffrn_reflns_limit_h_min -10
_diffrn_reflns_limit_k_max 13
_diffrn_reflns_limit_k_min -12
_diffrn_reflns_limit_l_max 17
_diffrn_reflns_limit_l_min -17
_diffrn_reflns_number 15712
_diffrn_reflns_theta_full 32.50
_diffrn_reflns_theta_max 32.50
_diffrn_reflns_theta_min 1.77
_diffrn_standards_number 0
_exptl_absorpt_coefficient_mu 0.498
_exptl_absorpt_correction_T_max 0.9322
_exptl_absorpt_correction_T_min 0.7852
_exptl_absorpt_correction_type multi-scan
_exptl_absorpt_process_details '(SADABS; Bruker, 2005)'
_exptl_crystal_colour orange
_exptl_crystal_density_diffrn 1.612
_exptl_crystal_density_method 'not measured'
_exptl_crystal_description Plate
_exptl_crystal_F_000 328
_exptl_crystal_size_max 0.58
_exptl_crystal_size_mid 0.53
_exptl_crystal_size_min 0.14
_refine_diff_density_max 0.511
_refine_diff_density_min -0.267
_refine_ls_extinction_method none
_refine_ls_goodness_of_fit_ref 1.035
_refine_ls_hydrogen_treatment constr
_refine_ls_matrix_type full
_refine_ls_number_parameters 190
_refine_ls_number_reflns 4775
_refine_ls_number_restraints 0
_refine_ls_restrained_S_all 1.035
_refine_ls_R_factor_all 0.0481
_refine_ls_R_factor_gt 0.0391
_refine_ls_shift/su_max 0.001
_refine_ls_shift/su_mean 0.000
_refine_ls_structure_factor_coef Fsqd
_refine_ls_weighting_details 'calc w = 1/[\s^2^(Fo^2^)+(0.0523P)^2^+0.2901P] where P=(Fo^2^+2Fc^2^)/3'
_refine_ls_weighting_scheme calc
_refine_ls_wR_factor_gt 0.1003
_refine_ls_wR_factor_ref 0.1057
_reflns_number_gt 4073
_reflns_number_total 4775
_reflns_threshold_expression I>2\s(I)
_cod_data_source_file ci2307.cif
_cod_data_source_block I
_cod_depositor_comments
;
The following automatic conversions were performed:
'_symmetry_cell_setting' value 'Triclinic' changed to 'triclinic'
according to '/home/saulius/struct/CIF-dictionaries/cif_core.dic'
dictionary named 'cif_core.dic' version 2.4.1 from 2010-06-29.

Automatic conversion script
Id: cif_fix_enum 1527 2010-12-29 10:47:43Z saulius 

The following automatic conversions were performed:

'_symmetry_cell_setting' value 'Triclinic' changed to 'triclinic'
according to /home/saulius/struct/CIF-dictionaries/cif_core.dic
dictionary named 'cif_core.dic' version 2.4.1 from 2010-06-29.

Automatic conversion script
Id: cif_fix_values 1715 2011-07-08 13:25:40Z adriana 
;
_cod_database_code 2212819
_cod_database_fobs_code 2212819

loop_
_symmetry_equiv_pos_as_xyz
'x, y, z'
'-x, -y, -z'

loop_
_atom_site_type_symbol
_atom_site_label
_atom_site_fract_x
_atom_site_fract_y
_atom_site_fract_z
_atom_site_U_iso_or_equiv
_atom_site_adp_type
_atom_site_calc_flag
_atom_site_refinement_flags
_atom_site_occupancy
Cl Cl1 0.39146(6) 0.29573(4) 0.16242(3) 0.02658(9) Uani d . 1
Cl Cl2 0.23375(6) 0.94870(4) 0.12314(3) 0.02836(9) Uani d . 1
O O1 0.14676(18) 1.28758(12) 0.45694(8) 0.0279(2) Uani d . 1
O O2 0.15789(16) 1.70391(12) 0.71667(9) 0.0250(2) Uani d . 1
O O3 0.12692(18) 1.67105(13) 0.90170(9) 0.0285(2) Uani d . 1
N N1 0.14922(17) 1.61983(13) 0.80062(10) 0.0203(2) Uani d . 1
C C1 0.3299(2) 0.65440(15) 0.39222(11) 0.0199(2) Uani d . 1
H H1A 0.3340 0.6631 0.4706 0.024 Uiso calc R 1
C C2 0.3628(2) 0.49977(15) 0.34248(11) 0.0200(2) Uani d . 1
H H2A 0.3888 0.4059 0.3866 0.024 Uiso calc R 1
C C3 0.3562(2) 0.48765(15) 0.22536(11) 0.0189(2) Uani d . 1
C C4 0.31880(19) 0.62531(15) 0.15750(11) 0.0194(2) Uani d . 1
H H4A 0.3156 0.6153 0.0790 0.023 Uiso calc R 1
C C5 0.2862(2) 0.77883(15) 0.21010(11) 0.0190(2) Uani d . 1
C C6 0.2905(2) 0.79856(15) 0.32806(11) 0.0182(2) Uani d . 1
C C7 0.2509(2) 0.96295(15) 0.38040(11) 0.0194(2) Uani d . 1
H H7A 0.2280 1.0509 0.3309 0.023 Uiso calc R 1
C C8 0.2438(2) 1.00137(15) 0.49203(11) 0.0205(2) Uani d . 1
H H8A 0.2713 0.9186 0.5457 0.025 Uiso calc R 1
C C9 0.1912(2) 1.17873(15) 0.52716(10) 0.0181(2) Uani d . 1
C C10 0.19424(19) 1.22782(15) 0.64853(10) 0.0169(2) Uani d . 1
C C11 0.16551(19) 1.39496(15) 0.66994(10) 0.0178(2) Uani d . 1
H H11A 0.1436 1.4700 0.6112 0.021 Uiso calc R 1
C C12 0.17035(19) 1.44616(15) 0.77997(11) 0.0182(2) Uani d . 1
C C13 0.1984(2) 1.33954(17) 0.87085(11) 0.0224(2) Uani d . 1
H H13A 0.1997 1.3775 0.9444 0.027 Uiso calc R 1
C C14 0.2244(2) 1.17496(17) 0.84908(11) 0.0245(3) Uani d . 1
H H14A 0.2420 1.1016 0.9089 0.029 Uiso calc R 1
C C15 0.2243(2) 1.11825(16) 0.73844(11) 0.0209(2) Uani d . 1
H H15A 0.2444 1.0070 0.7245 0.025 Uiso calc R 1

loop_
_atom_site_aniso_label
_atom_site_aniso_U_11
_atom_site_aniso_U_22
_atom_site_aniso_U_33
_atom_site_aniso_U_12
_atom_site_aniso_U_13
_atom_site_aniso_U_23
Cl1 0.03359(19) 0.01668(13) 0.02920(17) -0.00822(12) -0.00972(13) -0.00262(11)
Cl2 0.0451(2) 0.01769(14) 0.01917(14) -0.00836(13) -0.00916(13) 0.00451(10)
O1 0.0443(6) 0.0211(4) 0.0197(4) -0.0134(4) -0.0094(4) 0.0038(3)
O2 0.0292(5) 0.0192(4) 0.0250(5) -0.0078(4) -0.0063(4) 0.0013(3)
O3 0.0346(6) 0.0260(5) 0.0219(5) -0.0081(4) -0.0071(4) -0.0064(4)
N1 0.0177(5) 0.0188(4) 0.0215(5) -0.0037(4) -0.0047(4) -0.0030(4)
C1 0.0234(6) 0.0176(5) 0.0191(5) -0.0078(4) -0.0064(5) 0.0020(4)
C2 0.0227(6) 0.0162(5) 0.0218(5) -0.0077(4) -0.0064(5) 0.0028(4)
C3 0.0186(5) 0.0157(5) 0.0214(5) -0.0055(4) -0.0048(4) -0.0016(4)
C4 0.0201(6) 0.0182(5) 0.0177(5) -0.0055(4) -0.0039(4) -0.0009(4)
C5 0.0213(6) 0.0156(5) 0.0178(5) -0.0045(4) -0.0051(4) 0.0018(4)
C6 0.0193(6) 0.0157(5) 0.0180(5) -0.0051(4) -0.0044(4) 0.0003(4)
C7 0.0208(6) 0.0172(5) 0.0193(5) -0.0068(4) -0.0034(4) 0.0016(4)
C8 0.0240(6) 0.0162(5) 0.0207(5) -0.0068(4) -0.0059(5) 0.0016(4)
C9 0.0184(5) 0.0181(5) 0.0174(5) -0.0070(4) -0.0028(4) -0.0001(4)
C10 0.0160(5) 0.0174(5) 0.0161(5) -0.0056(4) -0.0028(4) 0.0009(4)
C11 0.0182(5) 0.0174(5) 0.0167(5) -0.0059(4) -0.0042(4) 0.0010(4)
C12 0.0170(5) 0.0179(5) 0.0184(5) -0.0052(4) -0.0042(4) -0.0007(4)
C13 0.0237(6) 0.0253(6) 0.0165(5) -0.0075(5) -0.0052(5) 0.0003(4)
C14 0.0316(7) 0.0236(6) 0.0182(5) -0.0104(5) -0.0067(5) 0.0063(4)
C15 0.0247(6) 0.0180(5) 0.0189(5) -0.0077(5) -0.0041(5) 0.0024(4)

loop_
_atom_type_symbol
_atom_type_description
_atom_type_scat_dispersion_real
_atom_type_scat_dispersion_imag
_atom_type_scat_source
C C 0.0033 0.0016 'International Tables Vol C Tables 4.2.6.8 and 6.1.1.4'
H H 0.0000 0.0000 'International Tables Vol C Tables 4.2.6.8 and 6.1.1.4'
N N 0.0061 0.0033 'International Tables Vol C Tables 4.2.6.8 and 6.1.1.4'
O O 0.0106 0.0060 'International Tables Vol C Tables 4.2.6.8 and 6.1.1.4'
Cl Cl 0.1484 0.1585 'International Tables Vol C Tables 4.2.6.8 and 6.1.1.4'

loop_
_geom_angle_atom_site_label_1
_geom_angle_atom_site_label_2
_geom_angle_atom_site_label_3
_geom_angle
O2 N1 O3 123.89(11)
O2 N1 C12 118.31(10)
O3 N1 C12 117.79(11)
C2 C1 C6 122.12(11)
C2 C1 H1A 118.9
C6 C1 H1A 118.9
C1 C2 C3 118.69(11)
C1 C2 H2A 120.7
C3 C2 H2A 120.7
C4 C3 C2 121.82(11)
C4 C3 Cl1 118.93(9)
C2 C3 Cl1 119.24(9)
C3 C4 C5 118.07(11)
C3 C4 H4A 121.0
C5 C4 H4A 121.0
C4 C5 C6 122.57(11)
C4 C5 Cl2 116.61(9)
C6 C5 Cl2 120.81(9)
C5 C6 C1 116.73(11)
C5 C6 C7 120.78(11)
C1 C6 C7 122.47(11)
C8 C7 C6 127.26(11)
C8 C7 H7A 116.4
C6 C7 H7A 116.4
C7 C8 C9 118.07(11)
C7 C8 H8A 121.0
C9 C8 H8A 121.0
O1 C9 C8 120.35(11)
O1 C9 C10 119.00(11)
C8 C9 C10 120.64(10)
C15 C10 C11 119.56(11)
C15 C10 C9 124.10(11)
C11 C10 C9 116.34(10)
C12 C11 C10 118.73(11)
C12 C11 H11A 120.6
C10 C11 H11A 120.6
C11 C12 C13 122.61(11)
C11 C12 N1 118.46(11)
C13 C12 N1 118.91(11)
C14 C13 C12 118.20(11)
C14 C13 H13A 120.9
C12 C13 H13A 120.9
C13 C14 C15 120.65(12)
C13 C14 H14A 119.7
C15 C14 H14A 119.7
C14 C15 C10 120.23(11)
C14 C15 H15A 119.9
C10 C15 H15A 119.9

loop_
_geom_bond_atom_site_label_1
_geom_bond_atom_site_label_2
_geom_bond_distance
Cl1 C3 1.7365(12)
Cl2 C5 1.7305(12)
O1 C9 1.2231(15)
O2 N1 1.2254(15)
O3 N1 1.2330(14)
N1 C12 1.4725(16)
C1 C2 1.3846(17)
C1 C6 1.4040(17)
C1 H1A 0.93
C2 C3 1.3887(17)
C2 H2A 0.93
C3 C4 1.3854(17)
C4 C5 1.3905(16)
C4 H4A 0.93
C5 C6 1.4028(17)
C6 C7 1.4601(17)
C7 C8 1.3426(17)
C7 H7A 0.93
C8 C9 1.4760(17)
C8 H8A 0.93
C9 C10 1.4973(17)
C10 C15 1.3946(17)
C10 C11 1.4007(16)
C11 C12 1.3807(16)
C11 H11A 0.93
C12 C13 1.3879(17)
C13 C14 1.3858(19)
C13 H13A 0.93
C14 C15 1.3940(18)
C14 H14A 0.93
C15 H15A 0.93

loop_
_geom_hbond_atom_site_label_D
_geom_hbond_atom_site_label_H
_geom_hbond_atom_site_label_A
_geom_hbond_site_symmetry_A
_geom_hbond_distance_DH
_geom_hbond_distance_HA
_geom_hbond_distance_DA
_geom_hbond_angle_DHA
_geom_hbond_publ_flag
C7 H7A Cl2 1_555 0.93 2.59 3.0450(10) 111 y
C7 H7A O1 1_555 0.93 2.36 2.730(2) 103 y
C14 H14A Cl2 1_556 0.93 2.83 3.7380(10) 166 y
C2 H2A O1 1_545 0.93 2.40 3.032(2) 125 y
C11 H11A O1 2_586 0.93 2.54 3.302(2) 140 y

loop_
_geom_torsion_atom_site_label_1
_geom_torsion_atom_site_label_2
_geom_torsion_atom_site_label_3
_geom_torsion_atom_site_label_4
_geom_torsion
C6 C1 C2 C3 -0.1(2)
C1 C2 C3 C4 0.3(2)
C1 C2 C3 Cl1 -178.58(10)
C2 C3 C4 C5 -0.4(2)
Cl1 C3 C4 C5 178.52(10)
C3 C4 C5 C6 0.2(2)
C3 C4 C5 Cl2 -178.45(10)
C4 C5 C6 C1 0.0(2)
Cl2 C5 C6 C1 178.64(10)
C4 C5 C6 C7 -178.63(12)
Cl2 C5 C6 C7 -0.01(18)
C2 C1 C6 C5 -0.1(2)
C2 C1 C6 C7 178.53(12)
C5 C6 C7 C8 177.83(14)
C1 C6 C7 C8 -0.8(2)
C6 C7 C8 C9 -177.12(12)
C7 C8 C9 O1 3.1(2)
C7 C8 C9 C10 -175.96(12)
O1 C9 C10 C15 173.99(13)
C8 C9 C10 C15 -6.90(19)
O1 C9 C10 C11 -6.30(18)
C8 C9 C10 C11 172.82(12)
C15 C10 C11 C12 0.79(19)
C9 C10 C11 C12 -178.94(11)
C10 C11 C12 C13 -1.3(2)
C10 C11 C12 N1 177.32(11)
O2 N1 C12 C11 -10.34(17)
O3 N1 C12 C11 170.74(12)
O2 N1 C12 C13 168.37(12)
O3 N1 C12 C13 -10.54(18)
C11 C12 C13 C14 0.6(2)
N1 C12 C13 C14 -178.03(12)
C12 C13 C14 C15 0.6(2)
C13 C14 C15 C10 -1.2(2)
C11 C10 C15 C14 0.4(2)
C9 C10 C15 C14 -179.86(13)
